data_4070009
loop_
_publ_author_name
'Iluc, Vlad M.'
'Laskowski, Carl A.'
'Hillhouse, Gregory L.'

_publ_section_title
;
 Synthesis of Bis(phosphine) and N-Heterocyclic Carbene Supported \a-
 Diazoalkyl Complexes of Copper(I)
;
_journal_issue 20
_journal_name_full Organometallics
_journal_page_first 6135
_journal_paper_doi 10.1021/om900566k
_journal_volume 28
_journal_year 2009
_chemical_formula_sum 'C52 H61 Cu N4'
_chemical_formula_weight 805.59
_chemical_name_systematic
; 
 ? 
;
_space_group_IT_number 61
_symmetry_cell_setting orthorhombic
_symmetry_space_group_name_Hall '-P 2ac 2ab'
_symmetry_space_group_name_H-M 'P b c a'
_atom_sites_solution_hydrogens geom
_atom_sites_solution_primary direct
_atom_sites_solution_secondary difmap
_audit_creation_method SHELXL-97
_cell_angle_alpha 90.00
_cell_angle_beta 90.00
_cell_angle_gamma 90.00
_cell_formula_units_Z 8
_cell_length_a 20.028(2)
_cell_length_b 19.667(2)
_cell_length_c 22.925(3)
_cell_measurement_temperature 100(2)
_cell_volume 9029.9(17)
_computing_cell_refinement 'Bruker SAINT'
_computing_data_collection 'Bruker APEX2'
_computing_data_reduction 'Bruker SAINT'
_computing_molecular_graphics 'Bruker SHELXTL'
_computing_publication_material 'Bruker SHELXTL'
_computing_structure_refinement 'SHELXL-97 (Sheldrick, 2008)'
_computing_structure_solution 'SHELXS-97 (Sheldrick, 2008)'
_diffrn_ambient_temperature 100(2)
_diffrn_measured_fraction_theta_full 1.000
_diffrn_measured_fraction_theta_max 1.000
_diffrn_measurement_device_type 'Bruker APEX-II CCD'
_diffrn_measurement_method '\f and \w scans'
_diffrn_radiation_monochromator graphite
_diffrn_radiation_source 'fine-focus sealed tube'
_diffrn_radiation_type MoK\a
_diffrn_radiation_wavelength 0.71073
_diffrn_reflns_av_R_equivalents 0.0934
_diffrn_reflns_av_sigmaI/netI 0.0630
_diffrn_reflns_limit_h_max 23
_diffrn_reflns_limit_h_min -14
_diffrn_reflns_limit_k_max 23
_diffrn_reflns_limit_k_min -23
_diffrn_reflns_limit_l_max 27
_diffrn_reflns_limit_l_min -26
_diffrn_reflns_number 45643
_diffrn_reflns_theta_full 25.00
_diffrn_reflns_theta_max 25.00
_diffrn_reflns_theta_min 1.70
_exptl_absorpt_coefficient_mu 0.522
_exptl_absorpt_correction_T_max 0.2904
_exptl_absorpt_correction_T_min 0.2188
_exptl_absorpt_correction_type psi-scan
_exptl_absorpt_process_details 'Norton et al.'
_exptl_crystal_colour orange
_exptl_crystal_density_diffrn 1.185
_exptl_crystal_density_method 'not measured'
_exptl_crystal_description plate
_exptl_crystal_F_000 3440
_exptl_crystal_size_max 0.60
_exptl_crystal_size_mid 0.20
_exptl_crystal_size_min 0.20
_refine_diff_density_max 0.806
_refine_diff_density_min -0.314
_refine_diff_density_rms 0.064
_refine_ls_extinction_method none
_refine_ls_goodness_of_fit_ref 0.929
_refine_ls_hydrogen_treatment constr
_refine_ls_matrix_type full
_refine_ls_number_parameters 528
_refine_ls_number_reflns 7945
_refine_ls_number_restraints 0
_refine_ls_restrained_S_all 0.929
_refine_ls_R_factor_all 0.0584
_refine_ls_R_factor_gt 0.0414
_refine_ls_shift/su_max 0.001
_refine_ls_shift/su_mean 0.000
_refine_ls_structure_factor_coef Fsqd
_refine_ls_weighting_details 'calc w=1/[\s^2^(Fo^2^)+(0.0543P)^2^+0.0000P] where P=(Fo^2^+2Fc^2^)/3'
_refine_ls_weighting_scheme calc
_refine_ls_wR_factor_gt 0.0973
_refine_ls_wR_factor_ref 0.1016
_reflns_number_gt 5772
_reflns_number_total 7945
_reflns_threshold_expression >2sigma(I)
_cod_data_source_file om900566k_si_001.cif
_cod_data_source_block (IPr)Cu(CN2dmp)
_cod_original_cell_volume 9029.6(18)
_cod_original_sg_symbol_H-M pbca
_cod_database_code 4070009

loop_
_symmetry_equiv_pos_as_xyz
'x, y, z'
'-x+1/2, -y, z+1/2'
'-x, y+1/2, -z+1/2'
'x+1/2, -y+1/2, -z'
'-x, -y, -z'
'x-1/2, y, -z-1/2'
'x, -y-1/2, z-1/2'
'-x-1/2, y-1/2, z'

loop_
_atom_site_label
_atom_site_type_symbol
_atom_site_fract_x
_atom_site_fract_y
_atom_site_fract_z
_atom_site_U_iso_or_equiv
_atom_site_adp_type
_atom_site_occupancy
_atom_site_symmetry_multiplicity
_atom_site_calc_flag
_atom_site_refinement_flags
Cu1 Cu 0.168204(13) 0.301071(13) 0.373197(12) 0.01830(9) Uani 1 1 d .
N1 N 0.27246(9) 0.21508(9) 0.41268(8) 0.0187(4) Uani 1 1 d .
N4 N 0.20705(10) 0.42341(9) 0.32955(8) 0.0240(5) Uani 1 1 d .
C1 C 0.20604(11) 0.21837(11) 0.39985(9) 0.0181(5) Uani 1 1 d .
N2 N 0.18640(8) 0.15217(9) 0.40115(8) 0.0180(4) Uani 1 1 d .
C25 C 0.02220(11) 0.10412(11) 0.33841(10) 0.0212(5) Uani 1 1 d .
H25A H 0.0004 0.1008 0.3017 0.025 Uiso 1 1 calc R
C26 C 0.08818(11) 0.12616(10) 0.34062(10) 0.0191(5) Uani 1 1 d .
C56 C 0.18093(11) 0.37722(11) 0.18284(10) 0.0225(5) Uani 1 1 d .
C221 C 0.11652(12) 0.11772(11) 0.50771(10) 0.0225(5) Uani 1 1 d .
H22A H 0.1659 0.1221 0.5022 0.027 Uiso 1 1 calc R
C24 C -0.01221(11) 0.08690(12) 0.38867(10) 0.0236(5) Uani 1 1 d .
H24A H -0.0573 0.0722 0.3861 0.028 Uiso 1 1 calc R
C54 C 0.26201(11) 0.44479(12) 0.12884(10) 0.0265(6) Uani 1 1 d .
C4 C 0.15367(11) 0.38571(11) 0.33417(10) 0.0202(5) Uani 1 1 d .
C36 C 0.09297(11) 0.43278(11) 0.24541(10) 0.0201(5) Uani 1 1 d .
C41 C 0.02843(11) 0.38814(12) 0.39783(10) 0.0216(5) Uani 1 1 d .
C16 C 0.35224(11) 0.29169(11) 0.36584(10) 0.0242(6) Uani 1 1 d .
C51 C 0.15449(11) 0.43625(11) 0.20828(9) 0.0201(5) Uani 1 1 d .
C3 C 0.23959(11) 0.10912(11) 0.41416(10) 0.0224(5) Uani 1 1 d .
H3A H 0.2381 0.0610 0.4173 0.027 Uiso 1 1 calc R
C461 C 0.08901(13) 0.49598(12) 0.42879(11) 0.0336(6) Uani 1 1 d .
H46A H 0.0861 0.5268 0.4623 0.050 Uiso 1 1 calc R
H46B H 0.0686 0.5176 0.3947 0.050 Uiso 1 1 calc R
H46C H 0.1360 0.4860 0.4205 0.050 Uiso 1 1 calc R
C22 C 0.08449(11) 0.11201(11) 0.44745(10) 0.0199(5) Uani 1 1 d .
C52 C 0.18272(11) 0.49975(12) 0.19435(10) 0.0217(5) Uani 1 1 d .
C521 C 0.15673(12) 0.56396(12) 0.22258(11) 0.0270(6) Uani 1 1 d .
H52A H 0.1770 0.6036 0.2037 0.040 Uiso 1 1 calc R
H52B H 0.1683 0.5639 0.2641 0.040 Uiso 1 1 calc R
H52C H 0.1081 0.5660 0.2183 0.040 Uiso 1 1 calc R
C53 C 0.23542(11) 0.50284(12) 0.15480(10) 0.0248(6) Uani 1 1 d .
H53A H 0.2538 0.5459 0.1452 0.030 Uiso 1 1 calc R
C43 C -0.01019(12) 0.30930(12) 0.47083(10) 0.0278(6) Uani 1 1 d .
H43A H -0.0312 0.2675 0.4804 0.033 Uiso 1 1 calc R
C42 C -0.00249(11) 0.32657(12) 0.41221(10) 0.0235(5) Uani 1 1 d .
C261 C 0.12594(11) 0.14562(12) 0.28523(9) 0.0220(5) Uani 1 1 d .
H26A H 0.1486 0.1900 0.2928 0.026 Uiso 1 1 calc R
C11 C 0.31453(10) 0.27485(11) 0.41541(10) 0.0201(5) Uani 1 1 d .
C23 C 0.01820(11) 0.09085(11) 0.44221(10) 0.0232(5) Uani 1 1 d .
H23A H -0.0062 0.0790 0.4762 0.028 Uiso 1 1 calc R
C121 C 0.27090(12) 0.29656(12) 0.51922(10) 0.0274(6) Uani 1 1 d .
H12A H 0.2502 0.2510 0.5123 0.033 Uiso 1 1 calc R
C561 C 0.15068(12) 0.30881(11) 0.19624(11) 0.0273(6) Uani 1 1 d .
H56A H 0.1034 0.3089 0.1852 0.041 Uiso 1 1 calc R
H56B H 0.1547 0.2995 0.2381 0.041 Uiso 1 1 calc R
H56C H 0.1743 0.2735 0.1742 0.041 Uiso 1 1 calc R
C421 C -0.02579(13) 0.27827(13) 0.36527(11) 0.0314(6) Uani 1 1 d .
H42A H 0.0091 0.2737 0.3355 0.047 Uiso 1 1 calc R
H42B H -0.0666 0.2961 0.3473 0.047 Uiso 1 1 calc R
H42C H -0.0350 0.2337 0.3825 0.047 Uiso 1 1 calc R
C32 C 0.03228(11) 0.40916(11) 0.33539(10) 0.0203(5) Uani 1 1 d .
C35 C 0.03268(11) 0.45147(11) 0.21909(10) 0.0231(5) Uani 1 1 d .
H35A H 0.0326 0.4654 0.1794 0.028 Uiso 1 1 calc R
C262 C 0.17972(13) 0.09414(14) 0.27006(12) 0.0393(7) Uani 1 1 d .
H26B H 0.2103 0.0891 0.3032 0.059 Uiso 1 1 calc R
H26C H 0.2046 0.1099 0.2358 0.059 Uiso 1 1 calc R
H26D H 0.1589 0.0502 0.2614 0.059 Uiso 1 1 calc R
C55 C 0.23439(12) 0.38256(12) 0.14423(10) 0.0268(6) Uani 1 1 d .
H55A H 0.2526 0.3422 0.1279 0.032 Uiso 1 1 calc R
C15 C 0.39196(12) 0.34955(13) 0.36980(11) 0.0302(6) Uani 1 1 d .
H15A H 0.4189 0.3622 0.3375 0.036 Uiso 1 1 calc R
C222 C 0.10377(14) 0.05529(12) 0.54476(11) 0.0369(7) Uani 1 1 d .
H22B H 0.1193 0.0147 0.5240 0.055 Uiso 1 1 calc R
H22C H 0.0558 0.0512 0.5525 0.055 Uiso 1 1 calc R
H22D H 0.1279 0.0595 0.5818 0.055 Uiso 1 1 calc R
C34 C -0.02678(12) 0.45013(11) 0.24968(10) 0.0252(6) Uani 1 1 d .
H34A H -0.0673 0.4635 0.2314 0.030 Uiso 1 1 calc R
C44 C 0.01174(12) 0.35102(13) 0.51557(10) 0.0281(6) Uani 1 1 d .
C33 C -0.02669(12) 0.42903(11) 0.30740(11) 0.0253(6) Uani 1 1 d .
H33A H -0.0676 0.4280 0.3284 0.030 Uiso 1 1 calc R
C31 C 0.09323(11) 0.41077(11) 0.30424(10) 0.0195(5) Uani 1 1 d .
C45 C 0.04337(12) 0.41146(13) 0.50023(11) 0.0301(6) Uani 1 1 d .
H45A H 0.0592 0.4405 0.5303 0.036 Uiso 1 1 calc R
C2 C 0.29339(11) 0.14883(11) 0.42143(10) 0.0228(5) Uani 1 1 d .
H2A H 0.3373 0.1343 0.4308 0.027 Uiso 1 1 calc R
C161 C 0.34762(12) 0.25258(13) 0.30882(11) 0.0291(6) Uani 1 1 d .
H16A H 0.3196 0.2113 0.3158 0.035 Uiso 1 1 calc R
C21 C 0.11775(11) 0.12916(10) 0.39604(10) 0.0182(5) Uani 1 1 d .
C122 C 0.31165(14) 0.29238(14) 0.57564(11) 0.0413(7) Uani 1 1 d .
H12B H 0.3451 0.2563 0.5721 0.062 Uiso 1 1 calc R
H12C H 0.2818 0.2823 0.6084 0.062 Uiso 1 1 calc R
H12D H 0.3341 0.3359 0.5825 0.062 Uiso 1 1 calc R
C46 C 0.05262(11) 0.43072(12) 0.44253(10) 0.0255(6) Uani 1 1 d .
C14 C 0.39315(13) 0.38892(13) 0.41961(11) 0.0360(7) Uani 1 1 d .
H14A H 0.4202 0.4286 0.4210 0.043 Uiso 1 1 calc R
C162 C 0.31359(14) 0.29512(15) 0.26184(12) 0.0449(8) Uani 1 1 d .
H16B H 0.2704 0.3113 0.2763 0.067 Uiso 1 1 calc R
H16C H 0.3067 0.2673 0.2269 0.067 Uiso 1 1 calc R
H16D H 0.3419 0.3342 0.2521 0.067 Uiso 1 1 calc R
C541 C 0.31722(13) 0.44951(14) 0.08406(11) 0.0379(7) Uani 1 1 d .
H54A H 0.3471 0.4872 0.0941 0.057 Uiso 1 1 calc R
H54B H 0.2978 0.4574 0.0454 0.057 Uiso 1 1 calc R
H54C H 0.3426 0.4069 0.0836 0.057 Uiso 1 1 calc R
C12 C 0.31453(11) 0.31331(12) 0.46661(10) 0.0241(5) Uani 1 1 d .
C263 C 0.08053(12) 0.15530(13) 0.23217(10) 0.0310(6) Uani 1 1 d .
H26E H 0.0458 0.1887 0.2414 0.046 Uiso 1 1 calc R
H26F H 0.0597 0.1118 0.2220 0.046 Uiso 1 1 calc R
H26G H 0.1071 0.1716 0.1991 0.046 Uiso 1 1 calc R
C441 C 0.00328(14) 0.33118(14) 0.57902(11) 0.0386(7) Uani 1 1 d .
H44A H -0.0305 0.2953 0.5822 0.058 Uiso 1 1 calc R
H44B H -0.0111 0.3709 0.6015 0.058 Uiso 1 1 calc R
H44C H 0.0459 0.3145 0.5944 0.058 Uiso 1 1 calc R
C223 C 0.09194(15) 0.18129(13) 0.53851(11) 0.0439(8) Uani 1 1 d .
H22E H 0.1157 0.1865 0.5756 0.066 Uiso 1 1 calc R
H22F H 0.0439 0.1773 0.5459 0.066 Uiso 1 1 calc R
H22G H 0.1004 0.2211 0.5138 0.066 Uiso 1 1 calc R
C13 C 0.35512(13) 0.37089(13) 0.46749(11) 0.0340(6) Uani 1 1 d .
H13A H 0.3567 0.3982 0.5016 0.041 Uiso 1 1 calc R
C163 C 0.41563(13) 0.22918(16) 0.28654(12) 0.0467(8) Uani 1 1 d .
H16E H 0.4358 0.1981 0.3150 0.070 Uiso 1 1 calc R
H16F H 0.4447 0.2687 0.2812 0.070 Uiso 1 1 calc R
H16G H 0.4101 0.2056 0.2492 0.070 Uiso 1 1 calc R
C123 C 0.21438(14) 0.34854(15) 0.52527(12) 0.0430(7) Uani 1 1 d .
H12E H 0.1891 0.3507 0.4887 0.065 Uiso 1 1 calc R
H12F H 0.2333 0.3934 0.5339 0.065 Uiso 1 1 calc R
H12G H 0.1846 0.3348 0.5571 0.065 Uiso 1 1 calc R
N5 N 0.25546(10) 0.45531(10) 0.32953(10) 0.0364(6) Uani 1 1 d .

loop_
_atom_site_aniso_label
_atom_site_aniso_U_11
_atom_site_aniso_U_22
_atom_site_aniso_U_33
_atom_site_aniso_U_23
_atom_site_aniso_U_13
_atom_site_aniso_U_12
Cu1 0.01656(16) 0.01889(16) 0.01944(16) 0.00315(12) -0.00160(12) 0.00059(11)
N1 0.0144(10) 0.0206(10) 0.0210(10) 0.0031(8) -0.0014(8) -0.0016(8)
N4 0.0257(12) 0.0244(11) 0.0219(11) 0.0052(9) -0.0063(9) 0.0016(9)
C1 0.0158(12) 0.0256(13) 0.0130(11) 0.0009(10) 0.0012(9) -0.0018(10)
N2 0.0134(10) 0.0204(10) 0.0201(10) 0.0029(8) -0.0008(8) -0.0008(8)
C25 0.0202(13) 0.0235(13) 0.0199(13) -0.0041(10) -0.0031(10) -0.0023(10)
C26 0.0194(12) 0.0146(12) 0.0235(13) -0.0022(10) -0.0010(10) 0.0004(9)
C56 0.0250(14) 0.0267(13) 0.0159(12) 0.0049(10) -0.0045(10) 0.0004(10)
C221 0.0203(13) 0.0262(13) 0.0209(13) 0.0007(10) -0.0021(10) -0.0047(10)
C24 0.0151(12) 0.0280(14) 0.0276(14) -0.0048(11) -0.0022(10) -0.0058(10)
C54 0.0221(14) 0.0389(15) 0.0185(13) 0.0020(11) -0.0028(10) -0.0005(11)
C4 0.0196(13) 0.0219(12) 0.0191(12) 0.0034(10) 0.0001(10) -0.0001(10)
C36 0.0242(13) 0.0160(12) 0.0202(12) 0.0013(10) -0.0007(10) 0.0006(10)
C41 0.0150(12) 0.0256(13) 0.0242(13) -0.0007(10) 0.0045(10) 0.0034(10)
C16 0.0160(12) 0.0282(14) 0.0286(14) 0.0062(11) -0.0025(10) 0.0004(10)
C51 0.0222(13) 0.0239(13) 0.0141(12) 0.0041(10) -0.0052(10) 0.0009(10)
C3 0.0210(13) 0.0165(12) 0.0298(14) 0.0050(10) -0.0027(11) 0.0033(10)
C461 0.0366(16) 0.0315(15) 0.0327(15) -0.0074(12) 0.0056(12) -0.0043(12)
C22 0.0203(13) 0.0171(12) 0.0223(13) 0.0000(10) -0.0003(10) -0.0026(9)
C52 0.0207(13) 0.0288(14) 0.0157(12) 0.0033(10) -0.0070(10) -0.0001(10)
C521 0.0264(14) 0.0265(14) 0.0280(14) 0.0016(11) -0.0042(11) -0.0038(11)
C53 0.0236(13) 0.0299(14) 0.0208(13) 0.0046(11) -0.0063(11) -0.0066(11)
C43 0.0241(14) 0.0277(14) 0.0316(15) 0.0073(11) 0.0057(11) 0.0012(11)
C42 0.0185(13) 0.0267(13) 0.0252(13) 0.0016(11) 0.0029(10) 0.0031(10)
C261 0.0207(13) 0.0246(13) 0.0208(13) 0.0007(10) -0.0005(10) -0.0034(10)
C11 0.0093(12) 0.0234(12) 0.0276(13) 0.0051(11) -0.0052(10) -0.0026(9)
C23 0.0205(13) 0.0240(13) 0.0250(13) 0.0011(10) 0.0039(10) -0.0062(10)
C121 0.0285(14) 0.0294(14) 0.0244(14) -0.0032(11) 0.0000(11) -0.0078(11)
C561 0.0351(15) 0.0235(13) 0.0235(13) 0.0011(11) 0.0002(11) 0.0024(11)
C421 0.0338(15) 0.0288(14) 0.0316(15) 0.0006(11) 0.0022(12) -0.0061(11)
C32 0.0224(13) 0.0168(12) 0.0216(13) 0.0002(10) -0.0003(10) -0.0021(10)
C35 0.0274(14) 0.0220(13) 0.0198(13) 0.0039(10) -0.0039(11) 0.0001(10)
C262 0.0365(17) 0.0496(18) 0.0317(16) 0.0017(13) 0.0091(12) 0.0104(13)
C55 0.0274(14) 0.0334(15) 0.0196(13) -0.0009(11) -0.0028(11) 0.0065(11)
C15 0.0206(14) 0.0379(15) 0.0322(15) 0.0104(12) -0.0008(11) -0.0083(11)
C222 0.0467(18) 0.0314(15) 0.0328(16) 0.0071(12) -0.0159(13) -0.0081(13)
C34 0.0217(13) 0.0257(14) 0.0282(14) 0.0021(11) -0.0074(11) 0.0038(10)
C44 0.0241(14) 0.0372(15) 0.0229(14) 0.0044(11) 0.0043(11) 0.0065(11)
C33 0.0201(13) 0.0254(13) 0.0302(14) -0.0010(11) 0.0025(11) 0.0014(10)
C31 0.0232(13) 0.0158(12) 0.0195(12) -0.0016(9) 0.0003(10) 0.0009(10)
C45 0.0276(14) 0.0387(16) 0.0240(14) -0.0068(12) -0.0002(11) 0.0048(12)
C2 0.0160(13) 0.0250(13) 0.0275(13) 0.0068(11) -0.0022(10) 0.0039(10)
C161 0.0279(15) 0.0297(14) 0.0298(14) 0.0010(11) 0.0101(12) -0.0039(11)
C21 0.0149(12) 0.0155(12) 0.0243(13) -0.0006(10) -0.0018(10) -0.0015(9)
C122 0.0419(17) 0.0558(19) 0.0263(15) 0.0050(13) -0.0032(13) -0.0137(14)
C46 0.0209(13) 0.0282(14) 0.0273(14) 0.0004(11) 0.0060(11) 0.0030(11)
C14 0.0309(16) 0.0375(16) 0.0397(17) 0.0070(13) -0.0086(13) -0.0199(12)
C162 0.0341(17) 0.067(2) 0.0339(16) -0.0147(15) -0.0096(13) 0.0152(14)
C541 0.0325(16) 0.0513(18) 0.0298(15) 0.0032(13) 0.0027(12) -0.0031(13)
C12 0.0188(13) 0.0275(13) 0.0259(14) 0.0015(11) -0.0067(10) -0.0043(10)
C263 0.0303(15) 0.0379(16) 0.0248(14) 0.0028(12) -0.0013(11) -0.0064(12)
C441 0.0437(17) 0.0468(17) 0.0253(15) 0.0010(13) 0.0047(13) 0.0002(14)
C223 0.066(2) 0.0349(16) 0.0304(16) -0.0094(12) -0.0210(15) 0.0082(15)
C13 0.0349(16) 0.0363(16) 0.0308(15) -0.0024(12) -0.0063(12) -0.0109(12)
C163 0.0399(18) 0.071(2) 0.0297(16) 0.0043(15) 0.0014(13) 0.0249(15)
C123 0.0408(17) 0.0528(18) 0.0355(16) -0.0080(14) 0.0053(13) 0.0011(14)
N5 0.0296(13) 0.0326(13) 0.0470(15) 0.0134(11) -0.0096(11) -0.0073(10)

loop_
_atom_type_symbol
_atom_type_description
_atom_type_scat_dispersion_real
_atom_type_scat_dispersion_imag
_atom_type_scat_source
C C 0.0033 0.0016 'International Tables Vol C Tables 4.2.6.8 and 6.1.1.4'
H H 0.0000 0.0000 'International Tables Vol C Tables 4.2.6.8 and 6.1.1.4'
N N 0.0061 0.0033 'International Tables Vol C Tables 4.2.6.8 and 6.1.1.4'
Cu Cu 0.3201 1.2651 'International Tables Vol C Tables 4.2.6.8 and 6.1.1.4'

loop_
_geom_angle_atom_site_label_1
_geom_angle_atom_site_label_2
_geom_angle_atom_site_label_3
_geom_angle
C1 Cu1 C4 163.47(9)
C1 N1 C2 111.80(18)
C1 N1 C11 122.58(17)
C2 N1 C11 125.61(18)
N5 N4 C4 175.0(2)
N2 C1 N1 103.41(18)
N2 C1 Cu1 135.45(16)
N1 C1 Cu1 120.01(15)
C1 N2 C3 111.43(18)
C1 N2 C21 124.77(17)
C3 N2 C21 123.49(18)
C24 C25 C26 121.2(2)
C25 C26 C21 116.5(2)
C25 C26 C261 121.2(2)
C21 C26 C261 122.25(19)
C55 C56 C51 119.5(2)
C55 C56 C561 120.4(2)
C51 C56 C561 120.1(2)
C222 C221 C223 110.6(2)
C222 C221 C22 112.14(18)
C223 C221 C22 110.19(19)
C23 C24 C25 120.6(2)
C55 C54 C53 117.5(2)
C55 C54 C541 121.2(2)
C53 C54 C541 121.3(2)
N4 C4 C31 116.37(19)
N4 C4 Cu1 114.06(16)
C31 C4 Cu1 129.28(16)
C35 C36 C31 119.6(2)
C35 C36 C51 116.9(2)
C31 C36 C51 123.46(19)
C42 C41 C46 119.7(2)
C42 C41 C32 119.3(2)
C46 C41 C32 121.0(2)
C15 C16 C11 116.6(2)
C15 C16 C161 120.3(2)
C11 C16 C161 123.0(2)
C56 C51 C52 119.2(2)
C56 C51 C36 120.6(2)
C52 C51 C36 119.9(2)
C2 C3 N2 106.7(2)
C21 C22 C23 116.9(2)
C21 C22 C221 123.1(2)
C23 C22 C221 119.9(2)
C53 C52 C51 119.4(2)
C53 C52 C521 120.2(2)
C51 C52 C521 120.4(2)
C52 C53 C54 122.1(2)
C44 C43 C42 122.3(2)
C43 C42 C41 119.1(2)
C43 C42 C421 120.0(2)
C41 C42 C421 120.9(2)
C262 C261 C26 112.01(19)
C262 C261 C263 108.8(2)
C26 C261 C263 113.44(18)
C12 C11 C16 123.5(2)
C12 C11 N1 118.4(2)
C16 C11 N1 118.0(2)
C24 C23 C22 121.1(2)
C12 C121 C122 112.0(2)
C12 C121 C123 110.5(2)
C122 C121 C123 110.7(2)
C33 C32 C31 119.4(2)
C33 C32 C41 118.3(2)
C31 C32 C41 122.4(2)
C34 C35 C36 121.3(2)
C54 C55 C56 122.3(2)
C14 C15 C16 121.5(2)
C35 C34 C33 119.3(2)
C43 C44 C45 117.6(2)
C43 C44 C441 121.5(2)
C45 C44 C441 120.9(2)
C34 C33 C32 121.5(2)
C32 C31 C36 119.0(2)
C32 C31 C4 117.7(2)
C36 C31 C4 123.2(2)
C46 C45 C44 122.3(2)
C3 C2 N1 106.68(19)
C16 C161 C162 110.9(2)
C16 C161 C163 112.7(2)
C162 C161 C163 109.2(2)
C22 C21 C26 123.6(2)
C22 C21 N2 117.33(19)
C26 C21 N2 119.07(19)
C45 C46 C41 119.0(2)
C45 C46 C461 119.7(2)
C41 C46 C461 121.3(2)
C15 C14 C13 120.2(2)
C13 C12 C11 116.9(2)
C13 C12 C121 119.9(2)
C11 C12 C121 123.2(2)
C14 C13 C12 121.2(2)

loop_
_geom_bond_atom_site_label_1
_geom_bond_atom_site_label_2
_geom_bond_distance
Cu1 C1 1.896(2)
Cu1 C4 1.912(2)
N1 C1 1.364(3)
N1 C2 1.383(3)
N1 C11 1.447(3)
N4 N5 1.155(2)
N4 C4 1.305(3)
C1 N2 1.360(3)
N2 C3 1.393(3)
N2 C21 1.452(3)
C25 C24 1.385(3)
C25 C26 1.392(3)
C26 C21 1.403(3)
C26 C261 1.527(3)
C56 C55 1.393(3)
C56 C51 1.403(3)
C56 C561 1.507(3)
C221 C222 1.515(3)
C221 C223 1.518(3)
C221 C22 1.527(3)
C24 C23 1.372(3)
C54 C55 1.389(3)
C54 C53 1.393(3)
C54 C541 1.512(3)
C4 C31 1.476(3)
C36 C35 1.399(3)
C36 C31 1.416(3)
C36 C51 1.499(3)
C41 C42 1.399(3)
C41 C46 1.409(3)
C41 C32 1.492(3)
C16 C15 1.391(3)
C16 C11 1.404(3)
C16 C161 1.520(3)
C51 C52 1.408(3)
C3 C2 1.341(3)
C461 C46 1.509(3)
C22 C21 1.395(3)
C22 C23 1.396(3)
C52 C53 1.393(3)
C52 C521 1.512(3)
C43 C44 1.385(3)
C43 C42 1.395(3)
C42 C421 1.509(3)
C261 C262 1.519(3)
C261 C263 1.531(3)
C11 C12 1.396(3)
C121 C12 1.525(3)
C121 C122 1.532(3)
C121 C123 1.532(3)
C32 C33 1.400(3)
C32 C31 1.415(3)
C35 C34 1.382(3)
C15 C14 1.380(3)
C34 C33 1.387(3)
C44 C45 1.392(3)
C44 C441 1.515(3)
C45 C46 1.388(3)
C161 C162 1.524(4)
C161 C163 1.526(3)
C14 C13 1.382(3)
C12 C13 1.394(3)
